data_2006824
loop_
_publ_author_name
'Gerkin, Roger E.'

_publ_section_title
;
 Hydrogen Bonding and Ring Asymmetry in
 (+-)-<i>cis</i>-2-Phenylcyclopropanecarboxylic Acid
;
_journal_issue 12
_journal_name_full 'Acta Crystallographica Section C'
_journal_page_first 1989
_journal_page_last 1991
_journal_paper_doi 10.1107/S0108270197011104
_journal_volume 53
_journal_year 1997
_chemical_formula_moiety 'C10 H10 O2'
_chemical_formula_sum 'C10 H10 O2'
_chemical_formula_weight 162.19
_chemical_name_common '(+-)-cis-2-phenylcyclopropanecarboxylic acid'
_chemical_name_systematic ' (+-)-cis-2-phenylcyclopropanecarboxylic acid'
_space_group_IT_number 14
_symmetry_cell_setting monoclinic
_symmetry_space_group_name_Hall '-P 2yn'
_symmetry_space_group_name_H-M 'P 1 21/n 1'
_cell_angle_alpha 90
_cell_angle_beta 98.351(2)
_cell_angle_gamma 90
_cell_formula_units_Z 4
_cell_length_a 8.4800(10)
_cell_length_b 9.3360(10)
_cell_length_c 11.1870(10)
_cell_measurement_reflns_used 25
_cell_measurement_temperature 296
_cell_measurement_theta_max 17.3
_cell_measurement_theta_min 12.0
_cell_volume 876.28(16)
_computing_cell_refinement 'MSC/AFC Diffractometer Control Software'
_computing_data_collection
;MSC/AFC Diffractometer Control Software (Molecular Structure Corporation,
1988)
;
_computing_data_reduction 'TEXSAN (Molecular Structure Corporation, 1995)'
_computing_molecular_graphics 'ORTEPII (Johnson, 1976)'
_computing_publication_material TEXSAN
_computing_structure_refinement TEXSAN
_computing_structure_solution 'SHELXS86 (Sheldrick, 1985)'
_diffrn_ambient_temperature 296
_diffrn_measurement_device_type AFC5S
_diffrn_measurement_method '\w/2\q scans '
_diffrn_radiation_monochromator graphite
_diffrn_radiation_source 'X-ray tube'
_diffrn_radiation_type MoK\a
_diffrn_radiation_wavelength 0.71073
_diffrn_reflns_av_R_equivalents 0.010
_diffrn_reflns_limit_h_max 11
_diffrn_reflns_limit_h_min 0
_diffrn_reflns_limit_k_max 12
_diffrn_reflns_limit_k_min -12
_diffrn_reflns_limit_l_max 14
_diffrn_reflns_limit_l_min -14
_diffrn_reflns_number 2249
_diffrn_reflns_theta_max 27.56
_diffrn_reflns_theta_min 2.0
_diffrn_standards_decay_% 11.2
_diffrn_standards_interval_count 150
_diffrn_standards_number 6
_exptl_absorpt_coefficient_mu 0.085
_exptl_absorpt_correction_type none
_exptl_crystal_colour colorless
_exptl_crystal_density_diffrn 1.229
_exptl_crystal_density_meas ?
_exptl_crystal_description 'cut chunk'
_exptl_crystal_F_000 344
_exptl_crystal_size_max 0.50
_exptl_crystal_size_mid 0.35
_exptl_crystal_size_min 0.31
_refine_diff_density_max 0.26
_refine_diff_density_min -0.29
_refine_ls_extinction_method none
_refine_ls_goodness_of_fit_ref 1.39
_refine_ls_hydrogen_treatment refall
_refine_ls_matrix_type full
_refine_ls_number_parameters 149
_refine_ls_number_reflns 2018
_refine_ls_R_factor_gt 0.060
_refine_ls_shift/su_max '< 0.01'
_refine_ls_structure_factor_coef F^2^
_refine_ls_weighting_details 'w = 1/\s^2^(F^2^)'
_refine_ls_weighting_scheme calc
_refine_ls_wR_factor_ref 0.080
_reflns_number_gt 2018
_reflns_number_total 2147
_reflns_threshold_expression 'I > 0'
_cod_data_source_file fr1081.cif
_cod_data_source_block 1
_cod_depositor_comments
;
The following automatic conversions were performed:
'_symmetry_cell_setting' value 'Monoclinic' changed to 'monoclinic'
according to '/home/saulius/struct/CIF-dictionaries/cif_core.dic'
dictionary named 'cif_core.dic' version 2.4.1 from 2010-06-29.

Automatic conversion script
Id: cif_fix_enum 1527 2010-12-29 10:47:43Z saulius 

The following automatic conversions were performed:

'_atom_site_adp_type' tag value 'Uij' was replaced with 'Uani' value
12 times.

Automatic conversion script
Id: cif_fix_values 1646 2011-03-28 12:23:43Z adriana 

The following automatic conversions were performed:

'_symmetry_cell_setting' value 'Monoclinic' changed to 'monoclinic'
according to /home/saulius/struct/CIF-dictionaries/cif_core.dic
dictionary named 'cif_core.dic' version 2.4.1 from 2010-06-29.

Automatic conversion script
Id: cif_fix_values 1715 2011-07-08 13:25:40Z adriana 

The following automatic conversions were performed:

'_exptl_crystal_density_meas' value 'none' was changed to '?' - the
value is perceived as not measured.

Automatic conversion script
Id: cif_fix_values 3008 2015-01-20 13:52:24Z robertas 

The following automatic conversions were performed:

'_refine_ls_weighting_scheme' value 'w = 1/\s^2^(F^2^)' was changed
to 'calc'. New tag '_refine_ls_weighting_details' was created. The
value of the new tag was set to 'w = 1/\s^2^(F^2^)'.

Automatic conversion script
Id: cif_fix_values 3143 2015-03-26 13:38:13Z robertas 
;
_cod_original_cell_volume 876.3(2)
_cod_original_sg_symbol_H-M 'P 21/n'
_cod_database_code 2006824

loop_
_symmetry_equiv_pos_as_xyz
'  +x,  +y,  +z'
1/2-x,1/2+y,1/2-z
'  -x,  -y,  -z'
1/2+x,1/2-y,1/2+z

loop_
_atom_site_label
_atom_site_fract_x
_atom_site_fract_y
_atom_site_fract_z
_atom_site_U_iso_or_equiv
_atom_site_adp_type
_atom_site_calc_flag
_atom_site_calc_attached_atom
O1 .2984(2) .5684(2) .46870(10) .0912(6) Uani ? ?
O2 .4104(2) .36190(10) .42960(10) .0868(5) Uani ? ?
C1 .1374(3) .4008(3) .3578(2) .0885(8) Uani ? ?
C2 .0632(3) .2581(2) .3869(2) .0797(8) Uani ? ?
C3 .1222(4) .2786(3) .2716(3) .1090(10) Uani ? ?
C4 .2947(3) .4403(2) .4210(2) .0726(7) Uani ? ?
C5 .1373(2) .1631(2) .4861(2) .0649(7) Uani ? ?
C6 .0870(3) .1740(3) .5966(3) .0927(10) Uani ? ?
C7 .1452(5) .0867(5) .6890(3) .132(2) Uani ? ?
C8 .2559(5) -.0152(5) .6759(4) .141(2) Uani ? ?
C9 .3078(3) -.0283(3) .5669(4) .1190(10) Uani ? ?
C10 .2485(3) .0605(3) .4718(3) .0869(9) Uani ? ?
H1 .070(2) .477(2) .340(2) .096(7) Uiso ? ?
H2 -.046(2) .267(2) .3820(10) .076(6) Uiso ? ?
H3a .224(2) .230(2) .264(2) .082(7) Uiso ? ?
H3b .046(3) .289(2) .201(2) .134(9) Uiso ? ?
H4 .401(3) .589(2) .507(2) .141(9) Uiso ? ?
H6 .006(2) .243(2) .605(2) .115(9) Uiso ? ?
H7 .113(3) .100(3) .769(2) .150(10) Uiso ? ?
H8 .286(3) -.070(2) .740(2) .140(10) Uiso ? ?
H9 .388(3) -.097(3) .546(2) .160(10) Uiso ? ?
H10 .285(2) .054(2) .395(2) .102(8) Uiso ? ?

loop_
_atom_site_aniso_label
_atom_site_aniso_U_11
_atom_site_aniso_U_22
_atom_site_aniso_U_33
_atom_site_aniso_U_12
_atom_site_aniso_U_13
_atom_site_aniso_U_23
O1 .0710(10) .0680(10) .1290(10) -.0043(8) -.0039(9) -.0032(9)
O2 .0609(9) .0700(9) .1280(10) -.0067(8) .0099(8) -.0084(9)
C1 .076(2) .0720(10) .108(2) -.0080(10) -.0170(10) .013(2)
C2 .0530(10) .0750(10) .105(2) -.0100(10) -.0070(10) -.0030(10)
C3 .116(2) .114(2) .086(2) -.009(2) -.020(2) -.001(2)
C4 .0700(10) .0640(10) .082(2) -.0120(10) .0050(10) .0130(10)
C5 .0540(10) .0570(10) .080(2) -.0154(10) .0020(10) -.0080(10)
C6 .093(2) .090(2) .096(2) -.019(2) .016(2) -.013(2)
C7 .153(3) .150(3) .087(2) -.060(3) -.005(2) .016(3)
C8 .124(3) .125(3) .148(4) -.066(2) -.065(3) .067(3)
C9 .079(2) .080(2) .186(3) -.0100(10) -.021(2) .027(3)
C10 .0710(10) .078(2) .111(2) -.0010(10) .011(2) -.002(2)

loop_
_atom_type_symbol
_atom_type_scat_dispersion_real
_atom_type_scat_dispersion_imag
_atom_type_scat_source
H 0 0 'Stewart, Davidson & Simpson (1965)'
C .003 .002 'Creagh & McAuley (1992)'
O .011 .006 'Creagh & McAuley (1992)'

loop_
_geom_angle_atom_site_label_1
_geom_angle_atom_site_label_2
_geom_angle_atom_site_label_3
_geom_angle
_geom_angle_publ_flag
C4 O1 H4 110.0(10) no
C2 C1 C3 58.0(2) yes
C2 C1 C4 119.4(2) no
C2 C1 H1 117.0(10) no
C3 C1 C4 119.6(3) no
C3 C1 H1 117.0(10) no
C4 C1 H1 113.0(10) no
C1 C2 C3 59.6(2) yes
C1 C2 C5 122.4(2) no
C1 C2 H2 110.0(10) no
C3 C2 C5 125.2(2) no
C3 C2 H2 113.0(10) no
C5 C2 H2 114.0(10) no
C1 C3 C2 62.4(2) yes
C1 C3 H3a 114.0(10) no
C1 C3 H3b 116.0(10) no
C2 C3 H3a 115.0(10) no
C2 C3 H3b 117.0(10) no
H3a C3 H3b 118.0(10) no
O1 C4 O2 123.1(2) yes
O1 C4 C1 113.2(2) yes
O2 C4 C1 123.7(2) yes
C2 C5 C6 118.5(2) no
C2 C5 C10 123.5(2) no
C6 C5 C10 117.9(2) no
C5 C6 C7 121.2(3) no
C5 C6 H6 117.0(10) no
C7 C6 H6 121.0(10) no
C6 C7 C8 121.4(4) no
C6 C7 H7 119.0(10) no
C8 C7 H7 118.0(10) no
C7 C8 C9 118.5(4) no
C7 C8 H8 115.0(10) no
C9 C8 H8 125.0(10) no
C8 C9 C10 120.4(3) no
C8 C9 H9 126.0(10) no
C10 C9 H9 112.0(10) no
C5 C10 C9 120.5(3) no
C5 C10 H10 118.0(10) no
C9 C10 H10 121.0(10) no
O1 H4 O2 175(2) no

loop_
_geom_bond_atom_site_label_1
_geom_bond_atom_site_label_2
_geom_bond_site_symmetry_1
_geom_bond_site_symmetry_2
_geom_bond_distance
_geom_bond_publ_flag
O1 C4 ? ? 1.308(2) yes
O1 H4 ? ? .93(3) no
O2 C4 ? ? 1.217(2) yes
C1 C2 ? ? 1.529(3) yes
C1 C3 ? ? 1.488(3) yes
C1 C4 ? ? 1.463(3) yes
C1 H1 ? ? .92(2) no
C2 C3 ? ? 1.462(3) yes
C2 C5 ? ? 1.487(3) yes
C2 H2 ? ? .93(2) no
C3 H3a ? ? .99(2) no
C3 H3b ? ? .95(2) no
C5 C6 ? ? 1.368(3) no
C5 C10 ? ? 1.370(3) no
C6 C7 ? ? 1.351(4) no
C6 H6 ? ? .96(2) no
C7 C8 ? ? 1.360(5) no
C7 H7 ? ? .98(2) no
C8 C9 ? ? 1.361(5) no
C8 H8 ? ? .89(2) no
C9 C10 ? ? 1.384(4) no
C9 H9 ? ? .99(2) no
C10 H10 ? ? .96(2) no

loop_
_geom_hbond_atom_site_label_D
_geom_hbond_atom_site_label_H
_geom_hbond_atom_site_label_A
_geom_hbond_site_symmetry_A
_geom_hbond_distance_DH
_geom_hbond_distance_HA
_geom_hbond_distance_DA
_geom_hbond_angle_DHA
_geom_hbond_publ_flag
O1 H4 O2 3_666 0.93(2) 1.71(3) 2.645(2) 176(2) yes
